data_2232696
loop_
_publ_author_name
'Wang, De-Cai'
'Huang, Liang-Cheng'
'Liu, Hua-Quan'
'Peng, Yu-Ran'
'Song, Jun-Song'

_publ_section_title
;
 <i>N</i>-(2,6-Dichlorophenyl)-5-methyl-1,2-oxazole-4-carboxamide
 monohydrate
;
_journal_coeditor_code GW2111
_journal_issue 12
_journal_name_full 'Acta Crystallographica Section E'
_journal_page_first o3207
_journal_paper_doi 10.1107/S1600536811044734
_journal_volume 67
_journal_year 2011
_chemical_formula_iupac 'C11 H8 Cl2 N2 O2, H2 O1'
_chemical_formula_moiety 'C11 H8 Cl2 N2 O2, H2 O1'
_chemical_formula_sum 'C11 H10 Cl2 N2 O3'
_chemical_formula_weight 289.11
_chemical_name_systematic
;
<i>N</i>-(2,6-Dichlorophenyl)-5-methyl-1,2-oxazole-4-carboxamide monohydrate
;
_space_group_IT_number 33
_symmetry_cell_setting orthorhombic
_symmetry_space_group_name_Hall 'P 2c -2n'
_symmetry_space_group_name_H-M 'P n a 21'
_atom_sites_solution_hydrogens geom
_atom_sites_solution_primary direct
_atom_sites_solution_secondary difmap
_audit_creation_method SHELXL-97
_cell_angle_alpha 90.00
_cell_angle_beta 90.00
_cell_angle_gamma 90.00
_cell_formula_units_Z 4
_cell_length_a 12.047(2)
_cell_length_b 8.2290(16)
_cell_length_c 13.086(3)
_cell_measurement_reflns_used 25
_cell_measurement_temperature 293(2)
_cell_measurement_theta_max 13
_cell_measurement_theta_min 9
_cell_volume 1297.3(4)
_computing_cell_refinement 'CAD-4 EXPRESS (Enraf--Nonius, 1994)'
_computing_data_collection 'CAD-4 EXPRESS (Enraf--Nonius, 1994)'
_computing_data_reduction 'XCAD4 (Harms & Wocadlo,1995)'
_computing_molecular_graphics 'SHELXTL (Sheldrick, 2008)'
_computing_publication_material 'SHELXTL (Sheldrick, 2008)'
_computing_structure_refinement 'SHELXL97 (Sheldrick, 2008)'
_computing_structure_solution 'SHELXS97 (Sheldrick, 2008)'
_diffrn_ambient_temperature 293(2)
_diffrn_measured_fraction_theta_full 0.980
_diffrn_measured_fraction_theta_max 0.980
_diffrn_measurement_device_type 'Enraf--Nonius CAD-4'
_diffrn_measurement_method \w/2\q
_diffrn_radiation_monochromator graphite
_diffrn_radiation_source 'fine-focus sealed tube'
_diffrn_radiation_type MoK\a
_diffrn_radiation_wavelength 0.71073
_diffrn_reflns_av_R_equivalents 0.0000
_diffrn_reflns_av_sigmaI/netI 0.0398
_diffrn_reflns_limit_h_max 14
_diffrn_reflns_limit_h_min 0
_diffrn_reflns_limit_k_max 0
_diffrn_reflns_limit_k_min -9
_diffrn_reflns_limit_l_max 15
_diffrn_reflns_limit_l_min -15
_diffrn_reflns_number 2333
_diffrn_reflns_theta_full 25.37
_diffrn_reflns_theta_max 25.37
_diffrn_reflns_theta_min 3.00
_diffrn_standards_decay_% 1
_diffrn_standards_interval_count 200
_diffrn_standards_interval_time 120
_diffrn_standards_number 3
_exptl_absorpt_coefficient_mu 0.501
_exptl_absorpt_correction_T_max 0.9516
_exptl_absorpt_correction_T_min 0.8642
_exptl_absorpt_correction_type psi-scan
_exptl_absorpt_process_details '(SADABS; Sheldrick, 1996)'
_exptl_crystal_colour white
_exptl_crystal_density_diffrn 1.480
_exptl_crystal_density_method 'not measured'
_exptl_crystal_description block
_exptl_crystal_F_000 592
_exptl_crystal_size_max 0.30
_exptl_crystal_size_mid 0.20
_exptl_crystal_size_min 0.10
_refine_diff_density_max 0.187
_refine_diff_density_min -0.182
_refine_ls_abs_structure_details 'Flack (1983), 1107 Friedel pairs'
_refine_ls_abs_structure_Flack 0.04(9)
_refine_ls_extinction_coef 0.038(3)
_refine_ls_extinction_expression Fc^*^=kFc[1+0.001xFc^2^\l^3^/sin(2\q)]^-1/4^
_refine_ls_extinction_method 'SHELXL97 (Sheldrick, 2008)'
_refine_ls_goodness_of_fit_ref 1.003
_refine_ls_hydrogen_treatment constr
_refine_ls_matrix_type full
_refine_ls_number_parameters 164
_refine_ls_number_reflns 2333
_refine_ls_number_restraints 1
_refine_ls_restrained_S_all 1.003
_refine_ls_R_factor_all 0.0613
_refine_ls_R_factor_gt 0.0452
_refine_ls_shift/su_max 0.000
_refine_ls_shift/su_mean 0.000
_refine_ls_structure_factor_coef Fsqd
_refine_ls_weighting_details 'calc w=1/[\s^2^(Fo^2^)+(0.0730P)^2^+0.0000P] where P=(Fo^2^+2Fc^2^)/3'
_refine_ls_weighting_scheme calc
_refine_ls_wR_factor_gt 0.1083
_refine_ls_wR_factor_ref 0.1179
_reflns_number_gt 1906
_reflns_number_total 2333
_reflns_threshold_expression I>2sigma(I)
_cod_data_source_file gw2111.cif
_cod_data_source_block I
_cod_database_code 2232696
_cod_database_fobs_code 2232696

loop_
_symmetry_equiv_pos_as_xyz
'x, y, z'
'-x, -y, z+1/2'
'x+1/2, -y+1/2, z'
'-x+1/2, y+1/2, z+1/2'

loop_
_atom_site_type_symbol
_atom_site_label
_atom_site_fract_x
_atom_site_fract_y
_atom_site_fract_z
_atom_site_U_iso_or_equiv
_atom_site_adp_type
_atom_site_calc_flag
_atom_site_refinement_flags
_atom_site_occupancy
_atom_site_symmetry_multiplicity
Cl Cl1 0.34861(10) -0.10973(15) 0.99733(8) 0.0766(4) Uani d . 1 1
N N1 0.4813(2) 0.0638(3) 0.8429(2) 0.0426(6) Uani d . 1 1
H H1A 0.5009 0.1294 0.8907 0.051 Uiso calc R 1 1
O O1 0.5393(2) -0.1120(4) 0.7213(2) 0.0572(7) Uani d . 1 1
C C1 0.2951(3) -0.0268(5) 0.8868(3) 0.0482(9) Uani d . 1 1
Cl Cl2 0.40753(8) 0.20917(15) 0.64182(8) 0.0679(3) Uani d . 1 1
N N2 0.8178(3) 0.0689(5) 0.9349(3) 0.0695(10) Uani d . 1 1
C C2 0.1817(3) -0.0353(5) 0.8670(4) 0.0654(12) Uani d . 1 1
H H2B 0.1340 -0.0829 0.9142 0.078 Uiso calc R 1 1
O O2 0.85611(19) -0.0172(4) 0.8485(2) 0.0633(8) Uani d . 1 1
C C3 0.1411(3) 0.0275(6) 0.7769(4) 0.0689(12) Uani d . 1 1
H H3A 0.0654 0.0213 0.7631 0.083 Uiso calc R 1 1
C C4 0.2092(3) 0.0973(5) 0.7089(4) 0.0605(10) Uani d . 1 1
H H4A 0.1807 0.1369 0.6478 0.073 Uiso calc R 1 1
C C5 0.3222(3) 0.1113(4) 0.7288(3) 0.0479(8) Uani d . 1 1
C C6 0.3673(3) 0.0494(4) 0.8180(3) 0.0405(7) Uani d . 1 1
C C7 0.5598(3) -0.0226(4) 0.7937(2) 0.0400(7) Uani d . 1 1
C C8 0.6743(3) -0.0017(4) 0.8333(3) 0.0447(8) Uani d . 1 1
C C9 0.7686(3) -0.0582(4) 0.7899(3) 0.0474(8) Uani d . 1 1
C C10 0.7108(3) 0.0774(5) 0.9239(3) 0.0579(10) Uani d . 1 1
H H10A 0.6636 0.1291 0.9698 0.069 Uiso calc R 1 1
C C11 0.7943(3) -0.1487(6) 0.6956(3) 0.0623(11) Uani d . 1 1
H H11A 0.8728 -0.1679 0.6919 0.094 Uiso calc R 1 1
H H11B 0.7712 -0.0863 0.6374 0.094 Uiso calc R 1 1
H H11C 0.7558 -0.2508 0.6962 0.094 Uiso calc R 1 1
O OW 0.9991(2) 0.2436(4) 1.02747(19) 0.0577(7) Uani d . 1 1
H HWA 0.9856 0.1441 1.0398 0.069 Uiso d R 1 1
H HWB 0.9882 0.3005 1.0807 0.069 Uiso d R 1 1

loop_
_atom_site_aniso_label
_atom_site_aniso_U_11
_atom_site_aniso_U_22
_atom_site_aniso_U_33
_atom_site_aniso_U_12
_atom_site_aniso_U_13
_atom_site_aniso_U_23
Cl1 0.0827(8) 0.0957(8) 0.0513(6) -0.0078(6) 0.0037(5) 0.0203(6)
N1 0.0319(13) 0.0569(17) 0.0391(14) 0.0007(12) -0.0025(12) -0.0103(13)
O1 0.0431(13) 0.0740(18) 0.0546(16) 0.0039(13) -0.0028(12) -0.0211(14)
C1 0.045(2) 0.055(2) 0.0453(19) 0.0018(16) 0.0044(16) 0.0008(17)
Cl2 0.0573(6) 0.0872(7) 0.0594(6) -0.0051(5) 0.0004(5) 0.0229(5)
N2 0.0433(19) 0.087(3) 0.078(3) -0.0051(17) -0.0078(16) -0.007(2)
C2 0.041(2) 0.069(3) 0.086(3) -0.0103(18) 0.016(2) -0.004(2)
O2 0.0347(14) 0.080(2) 0.0756(19) 0.0004(12) 0.0016(14) 0.0016(16)
C3 0.035(2) 0.077(3) 0.094(4) -0.001(2) -0.008(2) -0.001(3)
C4 0.039(2) 0.070(3) 0.073(3) 0.0044(19) -0.0099(19) 0.005(2)
C5 0.0416(18) 0.051(2) 0.051(2) -0.0009(16) -0.0008(15) -0.0015(17)
C6 0.0289(15) 0.0504(18) 0.0423(17) 0.0050(13) -0.0009(13) -0.0030(14)
C7 0.0285(16) 0.0519(19) 0.0397(18) 0.0010(14) 0.0024(13) 0.0005(16)
C8 0.0377(17) 0.0455(19) 0.051(2) 0.0009(14) 0.0019(16) 0.0037(17)
C9 0.0363(19) 0.050(2) 0.055(2) -0.0010(16) 0.0024(16) 0.0094(17)
C10 0.038(2) 0.077(3) 0.059(2) -0.0035(18) -0.0050(18) -0.007(2)
C11 0.053(2) 0.071(3) 0.063(2) 0.0140(19) 0.010(2) 0.001(2)
OW 0.0544(14) 0.0756(18) 0.0430(12) -0.0051(13) 0.0021(12) -0.0017(12)

loop_
_atom_type_symbol
_atom_type_description
_atom_type_scat_dispersion_real
_atom_type_scat_dispersion_imag
_atom_type_scat_source
C C 0.0033 0.0016 'International Tables Vol C Tables 4.2.6.8 and 6.1.1.4'
H H 0.0000 0.0000 'International Tables Vol C Tables 4.2.6.8 and 6.1.1.4'
N N 0.0061 0.0033 'International Tables Vol C Tables 4.2.6.8 and 6.1.1.4'
O O 0.0106 0.0060 'International Tables Vol C Tables 4.2.6.8 and 6.1.1.4'
Cl Cl 0.1484 0.1585 'International Tables Vol C Tables 4.2.6.8 and 6.1.1.4'

loop_
_geom_angle_atom_site_label_1
_geom_angle_atom_site_label_2
_geom_angle_atom_site_label_3
_geom_angle
C7 N1 C6 121.8(3)
C7 N1 H1A 119.1
C6 N1 H1A 119.1
C2 C1 C6 120.8(4)
C2 C1 Cl1 120.2(3)
C6 C1 Cl1 119.0(3)
C10 N2 O2 105.2(3)
C3 C2 C1 119.3(4)
C3 C2 H2B 120.4
C1 C2 H2B 120.4
C9 O2 N2 109.0(3)
C4 C3 C2 120.7(4)
C4 C3 H3A 119.6
C2 C3 H3A 119.6
C3 C4 C5 120.7(4)
C3 C4 H4A 119.6
C5 C4 H4A 119.6
C6 C5 C4 120.8(4)
C6 C5 Cl2 119.5(3)
C4 C5 Cl2 119.7(3)
C5 C6 C1 117.6(3)
C5 C6 N1 123.0(3)
C1 C6 N1 119.4(3)
O1 C7 N1 123.0(3)
O1 C7 C8 121.9(3)
N1 C7 C8 115.2(3)
C9 C8 C10 104.4(3)
C9 C8 C7 126.5(3)
C10 C8 C7 129.2(3)
O2 C9 C8 109.4(3)
O2 C9 C11 116.0(3)
C8 C9 C11 134.6(4)
N2 C10 C8 112.0(4)
N2 C10 H10A 124.0
C8 C10 H10A 124.0
C9 C11 H11A 109.5
C9 C11 H11B 109.5
H11A C11 H11B 109.5
C9 C11 H11C 109.5
H11A C11 H11C 109.5
H11B C11 H11C 109.5
HWA OW HWB 110.3

loop_
_geom_bond_atom_site_label_1
_geom_bond_atom_site_label_2
_geom_bond_distance
Cl1 C1 1.724(4)
N1 C7 1.347(4)
N1 C6 1.416(4)
N1 H1A 0.8600
O1 C7 1.224(4)
C1 C2 1.392(5)
C1 C6 1.400(5)
Cl2 C5 1.733(4)
N2 C10 1.299(5)
N2 O2 1.412(5)
C2 C3 1.378(6)
C2 H2B 0.9300
O2 C9 1.347(4)
C3 C4 1.340(6)
C3 H3A 0.9300
C4 C5 1.391(5)
C4 H4A 0.9300
C5 C6 1.384(5)
C7 C8 1.483(4)
C8 C9 1.352(5)
C8 C10 1.423(5)
C9 C11 1.474(5)
C10 H10A 0.9300
C11 H11A 0.9600
C11 H11B 0.9600
C11 H11C 0.9600
OW HWA 0.8500
OW HWB 0.8499

loop_
_geom_hbond_atom_site_label_D
_geom_hbond_atom_site_label_H
_geom_hbond_atom_site_label_A
_geom_hbond_site_symmetry_A
_geom_hbond_distance_DH
_geom_hbond_distance_HA
_geom_hbond_distance_DA
_geom_hbond_angle_DHA
N1 H1A OW 3_455 0.86 2.07 2.897(4) 160.5
OW HWB O1 4_655 0.85 2.00 2.839(3) 167.6

loop_
_geom_torsion_atom_site_label_1
_geom_torsion_atom_site_label_2
_geom_torsion_atom_site_label_3
_geom_torsion_atom_site_label_4
_geom_torsion
C6 C1 C2 C3 2.1(6)
Cl1 C1 C2 C3 -178.1(4)
C10 N2 O2 C9 -0.8(4)
C1 C2 C3 C4 -0.5(7)
C2 C3 C4 C5 -1.5(7)
C3 C4 C5 C6 1.8(6)
C3 C4 C5 Cl2 -177.5(4)
C4 C5 C6 C1 -0.2(5)
Cl2 C5 C6 C1 179.1(3)
C4 C5 C6 N1 -178.5(3)
Cl2 C5 C6 N1 0.8(5)
C2 C1 C6 C5 -1.8(5)
Cl1 C1 C6 C5 178.5(3)
C2 C1 C6 N1 176.6(3)
Cl1 C1 C6 N1 -3.1(5)
C7 N1 C6 C5 -72.1(4)
C7 N1 C6 C1 109.6(4)
C6 N1 C7 O1 4.0(5)
C6 N1 C7 C8 -176.2(3)
O1 C7 C8 C9 8.6(6)
N1 C7 C8 C9 -171.2(3)
O1 C7 C8 C10 -170.2(4)
N1 C7 C8 C10 9.9(6)
N2 O2 C9 C8 0.6(4)
N2 O2 C9 C11 179.7(3)
C10 C8 C9 O2 -0.2(4)
C7 C8 C9 O2 -179.2(3)
C10 C8 C9 C11 -179.0(4)
C7 C8 C9 C11 1.9(7)
O2 N2 C10 C8 0.7(5)
C9 C8 C10 N2 -0.3(5)
C7 C8 C10 N2 178.7(4)

loop_
_cod_related_entry_id
_cod_related_entry_database
_cod_related_entry_code
1 ChemSpider 30657219
